data_9017482
loop_
_publ_author_name
'Azdouz, M.'
'Manoun, B.'
'Essehli, R.'
'Azrour, M.'
'Bih, L.'
'Benmokhtar, S.'
'Ait Hou, A.'
'Lazor, P.'

_publ_section_title
;
 Crystal chemistry, Rietveld refinements and Raman spectroscopy studies of the
 new solid solution series: Ba3-xSrx(VO4)2 (0<=x<=3)
 Note: x = 0
;
_journal_name_full 'Journal of Alloys and Compounds'
_journal_page_first 42
_journal_page_last 51
_journal_volume 498
_journal_year 2010
_chemical_compound_source Synthetic
_chemical_formula_sum 'Ba3 O8 V2'
_chemical_name_mineral Gurimite
_space_group_IT_number 166
_space_group_name_Hall '-R 3 2"'
_space_group_name_H-M_alt 'R -3 m :H'
_symmetry_space_group_name_H-M 'R -3 m :H'
_cell_angle_alpha 90
_cell_angle_beta 90
_cell_angle_gamma 120
_cell_length_a 5.7811
_cell_length_b 5.7811
_cell_length_c 21.2886
_cell_formula_units_Z 3
_cell_volume 616.167
_database_code_amcsd 0020498
_exptl_crystal_density_diffrn 5.189
_cod_data_source_file inputs/fixed/downloads/15/15699.cif
_cod_data_source_block 15699
_cod_original_sg_symbol_H-M 'R -3 m'
_cod_original_formula_sum 'Ba3 V2 O8'
_cod_database_code 9017482

loop_
_space_group_symop_operation_xyz
x,y,z
2/3+x,1/3+y,1/3+z
1/3+x,2/3+y,2/3+z
x,x-y,z
2/3+x,1/3+x-y,1/3+z
1/3+x,2/3+x-y,2/3+z
y,x,-z
2/3+y,1/3+x,1/3-z
1/3+y,2/3+x,2/3-z
-x+y,y,z
2/3-x+y,1/3+y,1/3+z
1/3-x+y,2/3+y,2/3+z
-x,-x+y,-z
2/3-x,1/3-x+y,1/3-z
1/3-x,2/3-x+y,2/3-z
-y,-x,z
2/3-y,1/3-x,1/3+z
1/3-y,2/3-x,2/3+z
x-y,-y,-z
2/3+x-y,1/3-y,1/3-z
1/3+x-y,2/3-y,2/3-z
y,-x+y,-z
2/3+y,1/3-x+y,1/3-z
1/3+y,2/3-x+y,2/3-z
-x+y,-x,z
2/3-x+y,1/3-x,1/3+z
1/3-x+y,2/3-x,2/3+z
-x,-y,-z
2/3-x,1/3-y,1/3-z
1/3-x,2/3-y,2/3-z
-y,x-y,z
2/3-y,1/3+x-y,1/3+z
1/3-y,2/3+x-y,2/3+z
x-y,x,-z
2/3+x-y,1/3+x,1/3-z
1/3+x-y,2/3+x,2/3-z

loop_
_atom_site_label
_atom_site_fract_x
_atom_site_fract_y
_atom_site_fract_z
_atom_site_U_iso_or_equiv
Ba1 0.00000 0.00000 0.00000 0.01684
Ba2 0.00000 0.00000 0.79480 0.01684
V1 0.00000 0.00000 0.59270 0.00507
O1 0.00000 0.00000 0.66820 0.02166
O2 0.48980 0.51020 0.23320 0.02166

loop_
_cod_related_entry_id
_cod_related_entry_database
_cod_related_entry_code
1 AMCSD 0020498
